data_4061947
loop_
_publ_author_name
Ciriano,M.A.
Dobrinovitch,I.T.
Hernandez-Gruel,M.A.F.
Lahoz,F.J.
Oro,L.A.
Perez-Torrente,J.J.
Rivas,A.B.

_publ_section_title
;
Synthesis, Reactivity, and Catalytic Activity of Triangular
 ZrM2 (M= Rh, Ir) Early-Late Heterobimetallic Complexes
;
_journal_name_full Organometallics
_journal_year 2003
_chemical_formula_moiety 'C30 H42 O4 Rh2 S2 Zr, H2 O'
_chemical_formula_sum 'C30 H44 O5 Rh2 S2 Zr'
_chemical_formula_weight 845.81
_space_group_IT_number 13
_symmetry_cell_setting monoclinic
_symmetry_space_group_name_Hall '-P 2yac'
_symmetry_space_group_name_H-M 'P 1 2/n 1'
_cell_angle_alpha 90.00
_cell_angle_beta 95.247(2)
_cell_angle_gamma 90.00
_cell_formula_units_Z 2
_cell_length_a 12.6643(12)
_cell_length_b 9.4235(9)
_cell_length_c 13.4335(13)
_cell_measurement_temperature 100(2)
_cell_volume 1596.5(3)
_diffrn_ambient_temperature 100(2)
_exptl_crystal_density_diffrn 1.760
_cod_original_sg_symbol_H-M 'P 2/n'
_cod_database_code 4061947

loop_
_symmetry_equiv_pos_as_xyz
'x, y, z'
'-x+1/2, y, -z+1/2'
'-x, -y, -z'
'x-1/2, -y, z-1/2'

loop_
_atom_site_label
_atom_site_type_symbol
_atom_site_fract_x
_atom_site_fract_y
_atom_site_fract_z
_atom_site_U_iso_or_equiv
_atom_site_adp_type
_atom_site_occupancy
_atom_site_symmetry_multiplicity
_atom_site_calc_flag
_atom_site_refinement_flags
_atom_site_disorder_assembly
_atom_site_disorder_group
Rh1 Rh 0.30213(3) 0.38643(4) 0.16081(2) 0.01384(12) Uani 1 1 d . . .
C1 C 0.2396(4) 0.2806(5) 0.0535(3) 0.0172(9) Uani 1 1 d . . .
O1 O 0.2000(3) 0.2129(4) -0.0078(3) 0.0246(8) Uani 1 1 d . . .
C2 C 0.4341(4) 0.3015(5) 0.1572(4) 0.0212(10) Uani 1 1 d . . .
O2 O 0.5149(3) 0.2530(4) 0.1575(3) 0.0340(9) Uani 1 1 d . . .
S1 S 0.36374(8) 0.49966(11) 0.31327(8) 0.0137(2) Uani 1 1 d . . .
Zr1 Zr 0.2500 0.70609(6) 0.2500 0.01109(14) Uani 1 2 d S . .
C3 C 0.4044(3) 0.7892(5) 0.1502(3) 0.0149(8) Uani 1 1 d . . .
C4 C 0.3409(4) 0.7053(5) 0.0824(3) 0.0164(9) Uani 1 1 d . . .
H4 H 0.3623 0.6171 0.0565 0.020 Uiso 1 1 calc R . .
C5 C 0.2425(3) 0.7680(5) 0.0579(3) 0.0145(8) Uani 1 1 d . . .
C6 C 0.2410(4) 0.8933(5) 0.1171(3) 0.0162(9) Uani 1 1 d . . .
H6 H 0.1830 0.9569 0.1188 0.019 Uiso 1 1 calc R . .
C7 C 0.3401(4) 0.9067(4) 0.1727(3) 0.0154(9) Uani 1 1 d . . .
H7 H 0.3607 0.9816 0.2177 0.018 Uiso 1 1 calc R . .
C8 C 0.5242(3) 0.7796(5) 0.1750(3) 0.0161(9) Uani 1 1 d . . .
C9 C 0.5730(4) 0.8891(5) 0.1085(4) 0.0232(10) Uani 1 1 d . . .
H9A H 0.646(3) 0.887(3) 0.120(2) 0.035 Uiso 1 1 calc R . .
H9B H 0.549(3) 0.978(3) 0.123(2) 0.035 Uiso 1 1 calc R . .
H9C H 0.554(3) 0.868(3) 0.042(3) 0.035 Uiso 1 1 calc R . .
C10 C 0.5572(4) 0.8149(7) 0.2834(4) 0.0318(13) Uani 1 1 d . . .
H10A H 0.533(3) 0.742(4) 0.3255(17) 0.048 Uiso 1 1 calc R . .
H10B H 0.527(3) 0.904(4) 0.3000(12) 0.048 Uiso 1 1 calc R . .
H10C H 0.633(3) 0.821(5) 0.2935(9) 0.048 Uiso 1 1 calc R . .
C11 C 0.5673(4) 0.6349(5) 0.1508(4) 0.0251(11) Uani 1 1 d . . .
H11A H 0.635(3) 0.6339(14) 0.165(3) 0.038 Uiso 1 1 calc R . .
H11B H 0.553(3) 0.617(2) 0.088(3) 0.038 Uiso 1 1 calc R . .
H11C H 0.539(3) 0.571(3) 0.186(3) 0.038 Uiso 1 1 calc R . .
C12 C 0.1664(3) 0.7390(5) -0.0348(3) 0.0150(8) Uani 1 1 d . . .
C13 C 0.2024(4) 0.8402(6) -0.1151(4) 0.0244(10) Uani 1 1 d . . .
H13A H 0.162(3) 0.825(3) -0.175(2) 0.037 Uiso 1 1 calc R . .
H13B H 0.273(3) 0.823(3) -0.124(2) 0.037 Uiso 1 1 calc R . .
H13C H 0.194(3) 0.933(4) -0.0950(15) 0.037 Uiso 1 1 calc R . .
C14 C 0.0509(4) 0.7682(6) -0.0201(4) 0.0250(11) Uani 1 1 d . . .
H14A H 0.0125(17) 0.756(4) -0.076(2) 0.038 Uiso 1 1 calc R . .
H14B H 0.0443(7) 0.855(4) 0.000(3) 0.038 Uiso 1 1 calc R . .
H14C H 0.0301(14) 0.710(4) 0.024(3) 0.038 Uiso 1 1 calc R . .
C15 C 0.1744(4) 0.5874(5) -0.0727(4) 0.0261(11) Uani 1 1 d . . .
H15A H 0.156(3) 0.527(2) -0.026(2) 0.039 Uiso 1 1 calc R . .
H15B H 0.241(3) 0.5697(16) -0.086(3) 0.039 Uiso 1 1 calc R . .
H15C H 0.131(3) 0.5764(14) -0.128(3) 0.039 Uiso 1 1 calc R . .
O3 O 0.3012(10) 0.1258(14) 0.1641(9) 0.073(4) Uiso 0.50 1 d P . .

loop_
_atom_site_aniso_label
_atom_site_aniso_U_11
_atom_site_aniso_U_22
_atom_site_aniso_U_33
_atom_site_aniso_U_23
_atom_site_aniso_U_13
_atom_site_aniso_U_12
Rh1 0.01381(18) 0.01201(18) 0.01549(19) -0.00174(12) 0.00018(13) 0.00146(12)
C1 0.017(2) 0.016(2) 0.020(2) -0.0013(17) 0.0054(17) 0.0035(17)
O1 0.0220(17) 0.0262(19) 0.0248(18) -0.0095(15) -0.0023(14) 0.0012(14)
C2 0.022(2) 0.023(2) 0.019(2) -0.0052(18) -0.0010(18) 0.0013(19)
O2 0.023(2) 0.034(2) 0.043(2) -0.0131(18) -0.0051(17) 0.0121(16)
S1 0.0125(5) 0.0119(5) 0.0161(5) 0.0007(4) -0.0010(4) 0.0008(4)
Zr1 0.0108(3) 0.0098(3) 0.0125(3) 0.000 0.0002(2) 0.000
C3 0.0102(19) 0.018(2) 0.016(2) 0.0027(16) 0.0015(16) -0.0019(16)
C4 0.019(2) 0.019(2) 0.012(2) 0.0020(16) 0.0047(16) -0.0031(17)
C5 0.015(2) 0.015(2) 0.014(2) 0.0019(16) 0.0007(16) -0.0020(16)
C6 0.021(2) 0.011(2) 0.017(2) 0.0031(16) 0.0038(17) 0.0013(16)
C7 0.020(2) 0.0083(19) 0.018(2) 0.0007(15) 0.0044(17) -0.0055(16)
C8 0.012(2) 0.020(2) 0.016(2) -0.0005(17) 0.0003(16) -0.0024(16)
C9 0.017(2) 0.020(2) 0.033(3) 0.001(2) 0.004(2) -0.0060(18)
C10 0.019(2) 0.054(4) 0.022(3) -0.010(2) -0.001(2) -0.010(2)
C11 0.013(2) 0.020(2) 0.041(3) 0.007(2) 0.001(2) 0.0009(17)
C12 0.013(2) 0.018(2) 0.014(2) 0.0013(16) -0.0013(16) 0.0013(16)
C13 0.023(2) 0.032(3) 0.018(2) 0.002(2) -0.0002(19) -0.005(2)
C14 0.017(2) 0.038(3) 0.020(2) -0.001(2) -0.0014(18) 0.003(2)
C15 0.032(3) 0.020(2) 0.024(3) -0.0028(19) -0.009(2) 0.004(2)

loop_
_geom_bond_atom_site_label_1
_geom_bond_atom_site_label_2
_geom_bond_distance
_geom_bond_site_symmetry_2
_geom_bond_publ_flag
Rh1 C2 1.858(5) . ?
Rh1 C1 1.868(5) . ?
Rh1 S1 2.3769(11) . ?
Rh1 S1 2.4096(11) 2 ?
Rh1 O3 2.456(14) . ?
Rh1 Rh1 2.8397(7) 2 ?
Rh1 Zr1 3.3302(7) . ?
C1 O1 1.123(6) . ?
C2 O2 1.120(6) . ?
S1 Rh1 2.4096(11) 2 ?
S1 Zr1 2.5214(11) . ?
Zr1 C7 2.484(4) 2 ?
Zr1 C7 2.484(4) . ?
Zr1 C6 2.505(4) 2 ?
Zr1 C6 2.505(4) . ?
Zr1 S1 2.5214(11) 2 ?
Zr1 C3 2.591(4) 2 ?
Zr1 C3 2.591(4) . ?
Zr1 C4 2.621(4) 2 ?
Zr1 C4 2.621(4) . ?
Zr1 C5 2.639(4) 2 ?
Zr1 C5 2.639(4) . ?
C3 C4 1.403(6) . ?
C3 C7 1.424(6) . ?
C3 C8 1.526(6) . ?
C4 C5 1.390(6) . ?
C4 H4 0.9500 . ?
C5 C6 1.425(6) . ?
C5 C12 1.528(6) . ?
C6 C7 1.406(6) . ?
C6 H6 0.9500 . ?
C7 H7 0.9500 . ?
C8 C10 1.515(7) . ?
C8 C11 1.515(7) . ?
C8 C9 1.531(6) . ?
C9 H9A 0.9227 . ?
C9 H9B 0.9227 . ?
C9 H9C 0.9227 . ?
C10 H10A 0.9615 . ?
C10 H10B 0.9615 . ?
C10 H10C 0.9615 . ?
C11 H11A 0.8585 . ?
C11 H11B 0.8585 . ?
C11 H11C 0.8585 . ?
C12 C14 1.519(6) . ?
C12 C15 1.523(6) . ?
C12 C13 1.539(6) . ?
C13 H13A 0.9235 . ?
C13 H13B 0.9235 . ?
C13 H13C 0.9235 . ?
C14 H14A 0.8670 . ?
C14 H14B 0.8670 . ?
C14 H14C 0.8670 . ?
C15 H15A 0.8943 . ?
C15 H15B 0.8943 . ?
C15 H15C 0.8943 . ?
